data_2209041
loop_
_publ_author_name
'Wu, Feng'
'Wan, Rong'
'Fan, Hong-Jing'
'Wang, Jin-Tang'

_publ_section_title
;
 3-[5-(2,4-Dichlorophenyl)-1,3,4-thiadiazol-2-yl]-2-phenylthiazolidin-4-one
;
_journal_coeditor_code WN2020
_journal_issue 5
_journal_name_full 'Acta Crystallographica Section E'
_journal_page_first o1930
_journal_page_last o1931
_journal_paper_doi 10.1107/S1600536806013456
_journal_volume 62
_journal_year 2006
_chemical_formula_iupac 'C17 H11 Cl2 N3 O S2'
_chemical_formula_moiety 'C17 H11 Cl2 N3 O S2'
_chemical_formula_sum 'C17 H11 Cl2 N3 O S2'
_chemical_formula_weight 408.31
_chemical_melting_point .472E-305
_chemical_name_systematic
;
3-[5-(2,4-Dichlorophenyl)-1,3,4-thiadiazol-2-yl]-2-phenylthiazolidin-4-one
;
_space_group_IT_number 14
_symmetry_cell_setting monoclinic
_symmetry_space_group_name_Hall '-P 2yn'
_symmetry_space_group_name_H-M 'P 1 21/n 1'
_atom_sites_solution_hydrogens geom
_atom_sites_solution_primary direct
_atom_sites_solution_secondary difmap
_audit_creation_method SHELXL97
_cell_angle_alpha 90.00
_cell_angle_beta 90.20(3)
_cell_angle_gamma 90.00
_cell_formula_units_Z 4
_cell_length_a 7.9700(16)
_cell_length_b 6.1550(12)
_cell_length_c 34.738(7)
_cell_measurement_reflns_used 25
_cell_measurement_temperature 293(2)
_cell_measurement_theta_max 12
_cell_measurement_theta_min 10
_cell_volume 1704.1(6)
_computing_cell_refinement 'CAD-4 Software'
_computing_data_collection 'CAD-4 Software (Enraf--Nonius,1989)'
_computing_data_reduction 'XCAD4 (Harms & Wocadlo,1995)'
_computing_molecular_graphics 'SHELXTL (Siemens,1996)'
_computing_publication_material SHELXL97
_computing_structure_refinement 'SHELXL97 (Sheldrick, 1997)'
_computing_structure_solution 'SHELXS97 (Sheldrick, 1997)'
_diffrn_ambient_temperature 293(2)
_diffrn_measured_fraction_theta_full 0.997
_diffrn_measured_fraction_theta_max 0.997
_diffrn_measurement_device_type 'Enraf--Nonius CAD-4'
_diffrn_measurement_method \w/2\q
_diffrn_radiation_monochromator graphite
_diffrn_radiation_source 'fine-focus sealed tube'
_diffrn_radiation_type MoK\a
_diffrn_radiation_wavelength 0.71073
_diffrn_reflns_av_R_equivalents 0.0000
_diffrn_reflns_av_sigmaI/netI 0.0573
_diffrn_reflns_limit_h_max 9
_diffrn_reflns_limit_h_min -9
_diffrn_reflns_limit_k_max 7
_diffrn_reflns_limit_k_min 0
_diffrn_reflns_limit_l_max 42
_diffrn_reflns_limit_l_min 0
_diffrn_reflns_number 3336
_diffrn_reflns_theta_full 25.97
_diffrn_reflns_theta_max 25.97
_diffrn_reflns_theta_min 1.17
_diffrn_standards_decay_% 0
_diffrn_standards_interval_count 200
_diffrn_standards_number 3
_exptl_absorpt_coefficient_mu 0.637
_exptl_absorpt_correction_T_max 0.8832
_exptl_absorpt_correction_T_min 0.8319
_exptl_absorpt_correction_type psi-scan
_exptl_absorpt_process_details '(North <i>et al.</i>,  1968)'
_exptl_crystal_colour colourless
_exptl_crystal_density_diffrn 1.592
_exptl_crystal_density_method 'not measured'
_exptl_crystal_description block
_exptl_crystal_F_000 832
_exptl_crystal_size_max 0.30
_exptl_crystal_size_mid 0.20
_exptl_crystal_size_min 0.20
_refine_diff_density_max 0.416
_refine_diff_density_min -0.409
_refine_ls_extinction_coef 0.0016(5)
_refine_ls_extinction_expression Fc^*^=kFc[1+0.001xFc^2^\l^3^/sin(2\q)]^-1/4^
_refine_ls_extinction_method 'SHELXL97 (Sheldrick, 1997)'
_refine_ls_goodness_of_fit_ref 1.190
_refine_ls_hydrogen_treatment constr
_refine_ls_matrix_type full
_refine_ls_number_parameters 227
_refine_ls_number_reflns 3336
_refine_ls_number_restraints 0
_refine_ls_restrained_S_all 1.190
_refine_ls_R_factor_all 0.1236
_refine_ls_R_factor_gt 0.0885
_refine_ls_shift/su_max 0.000
_refine_ls_shift/su_mean 0.000
_refine_ls_structure_factor_coef Fsqd
_refine_ls_weighting_details 'calc w = 1/[\s^2^(Fo^2^)+(0.0285P)^2^+11.9102P] where P=(Fo^2^+2Fc^2^)/3'
_refine_ls_weighting_scheme calc
_refine_ls_wR_factor_gt 0.2015
_refine_ls_wR_factor_ref 0.2161
_reflns_number_gt 2351
_reflns_number_total 3336
_reflns_threshold_expression I>2\s(I)
_cod_data_source_file wn2020.cif
_cod_data_source_block I
_cod_depositor_comments
;
The following automatic conversions were performed:
'_symmetry_cell_setting' value 'Monoclinic' changed to 'monoclinic'
according to '/home/saulius/struct/CIF-dictionaries/cif_core.dic'
dictionary named 'cif_core.dic' version 2.4.1 from 2010-06-29.

Automatic conversion script
Id: cif_fix_enum 1527 2010-12-29 10:47:43Z saulius 

The following automatic conversions were performed:

'_symmetry_cell_setting' value 'Monoclinic' changed to 'monoclinic'
according to /home/saulius/struct/CIF-dictionaries/cif_core.dic
dictionary named 'cif_core.dic' version 2.4.1 from 2010-06-29.

Automatic conversion script
Id: cif_fix_values 1715 2011-07-08 13:25:40Z adriana 
;
_cod_original_sg_symbol_H-M 'P 21/n'
_cod_database_code 2209041
_cod_database_fobs_code 2209041

loop_
_symmetry_equiv_pos_as_xyz
'x, y, z'
'-x+1/2, y+1/2, -z+1/2'
'-x, -y, -z'
'x-1/2, -y-1/2, z-1/2'

loop_
_atom_site_type_symbol
_atom_site_label
_atom_site_fract_x
_atom_site_fract_y
_atom_site_fract_z
_atom_site_U_iso_or_equiv
_atom_site_adp_type
_atom_site_calc_flag
_atom_site_refinement_flags
_atom_site_occupancy
O O 0.3605(7) 0.4230(9) 0.19007(15) 0.0502(14) Uani d . 1
Cl Cl2 0.1548(3) 0.3606(5) -0.08894(7) 0.0840(10) Uani d . 1
Cl Cl1 0.1457(3) 0.2053(4) 0.06131(7) 0.0638(7) Uani d . 1
S S1 0.3403(2) 0.5065(3) 0.11287(5) 0.0416(5) Uani d . 1
S S2 0.5001(3) 0.9508(4) 0.23855(6) 0.0570(6) Uani d . 1
N N1 0.4269(8) 0.8344(12) 0.07277(18) 0.0506(17) Uani d . 1
C C1 0.2092(10) 0.4452(18) -0.0427(2) 0.060(3) Uani d . 1
N N2 0.4706(7) 0.8869(11) 0.11012(17) 0.0429(15) Uani d . 1
C C2 0.2930(11) 0.6401(19) -0.0374(2) 0.065(3) Uani d . 1
H H2B 0.3203 0.7279 -0.0582 0.077 Uiso calc R 1
N N3 0.4646(6) 0.7511(10) 0.17295(16) 0.0341(13) Uani d . 1
C C3 0.3346(10) 0.6999(17) -0.0005(2) 0.061(2) Uani d . 1
H H3A 0.3895 0.8314 0.0034 0.073 Uiso calc R 1
C C4 0.2976(9) 0.5706(15) 0.0315(2) 0.049(2) Uani d . 1
C C5 0.2106(9) 0.3787(14) 0.0247(2) 0.049(2) Uani d . 1
C C6 0.1672(10) 0.3153(16) -0.0129(2) 0.058(2) Uani d . 1
H H6A 0.1103 0.1856 -0.0172 0.070 Uiso calc R 1
C C7 0.3538(8) 0.6469(14) 0.0697(2) 0.0432(18) Uani d . 1
C C8 0.4350(7) 0.7293(12) 0.1337(2) 0.0356(16) Uani d . 1
C C9 0.4250(9) 0.5957(12) 0.1988(2) 0.0402(17) Uani d . 1
C C10 0.4618(11) 0.6641(14) 0.2396(2) 0.055(2) Uani d . 1
H H10A 0.5595 0.5877 0.2494 0.066 Uiso calc R 1
H H10B 0.3671 0.6316 0.2561 0.066 Uiso calc R 1
C C11 0.5413(7) 0.9559(12) 0.1866(2) 0.0353(16) Uani d . 1
H H11A 0.4820 1.0792 0.1750 0.042 Uiso calc R 1
C C12 0.7260(7) 0.9722(12) 0.17733(18) 0.0326(15) Uani d . 1
C C13 0.7848(9) 1.1668(13) 0.1633(2) 0.049(2) Uani d . 1
H H13A 0.7109 1.2815 0.1593 0.059 Uiso calc R 1
C C14 0.9560(9) 1.1930(14) 0.1552(2) 0.053(2) Uani d . 1
H H14A 0.9965 1.3244 0.1458 0.063 Uiso calc R 1
C C15 1.0606(8) 1.0238(14) 0.1611(2) 0.048(2) Uani d . 1
H H15A 1.1741 1.0401 0.1557 0.058 Uiso calc R 1
C C16 1.0051(9) 0.8323(14) 0.1747(2) 0.0462(19) Uani d . 1
H H16A 1.0804 0.7187 0.1785 0.055 Uiso calc R 1
C C17 0.8367(8) 0.8028(12) 0.1832(2) 0.0391(17) Uani d . 1
H H17A 0.7989 0.6705 0.1928 0.047 Uiso calc R 1

loop_
_atom_site_aniso_label
_atom_site_aniso_U_11
_atom_site_aniso_U_22
_atom_site_aniso_U_33
_atom_site_aniso_U_12
_atom_site_aniso_U_13
_atom_site_aniso_U_23
O 0.052(3) 0.041(3) 0.058(3) -0.010(3) -0.002(3) 0.003(3)
Cl2 0.0802(17) 0.121(2) 0.0505(13) 0.0391(17) -0.0183(11) -0.0298(14)
Cl1 0.0673(14) 0.0576(14) 0.0665(14) 0.0041(12) -0.0188(11) -0.0080(11)
S1 0.0324(9) 0.0470(11) 0.0454(10) -0.0020(9) -0.0039(7) -0.0073(9)
S2 0.0575(13) 0.0628(15) 0.0509(12) -0.0156(11) 0.0150(10) -0.0175(11)
N1 0.044(4) 0.060(5) 0.048(4) 0.009(3) -0.006(3) -0.004(3)
C1 0.044(5) 0.088(7) 0.047(5) 0.033(5) -0.014(4) -0.016(5)
N2 0.039(3) 0.048(4) 0.042(3) 0.003(3) -0.001(3) -0.001(3)
C2 0.052(5) 0.099(8) 0.042(5) 0.016(5) 0.002(4) 0.006(5)
N3 0.020(3) 0.043(3) 0.039(3) 0.000(2) 0.000(2) -0.004(3)
C3 0.039(4) 0.089(7) 0.055(5) 0.010(5) -0.008(4) -0.007(5)
C4 0.031(4) 0.067(6) 0.050(4) 0.018(4) -0.005(3) -0.009(4)
C5 0.037(4) 0.062(5) 0.047(4) 0.018(4) -0.012(3) -0.012(4)
C6 0.046(5) 0.071(6) 0.057(5) 0.028(5) -0.019(4) -0.018(5)
C7 0.028(4) 0.054(5) 0.048(4) 0.010(4) 0.006(3) -0.002(4)
C8 0.019(3) 0.042(4) 0.046(4) 0.002(3) -0.001(3) 0.000(3)
C9 0.031(4) 0.037(4) 0.053(4) 0.003(3) 0.003(3) -0.001(4)
C10 0.060(5) 0.066(6) 0.041(4) -0.006(5) -0.001(4) 0.007(4)
C11 0.019(3) 0.037(4) 0.050(4) -0.002(3) 0.000(3) -0.004(3)
C12 0.020(3) 0.040(4) 0.038(3) -0.001(3) 0.001(2) -0.005(3)
C13 0.033(4) 0.041(4) 0.072(5) 0.007(3) 0.007(4) 0.009(4)
C14 0.034(4) 0.053(5) 0.071(5) -0.007(4) 0.006(4) 0.009(4)
C15 0.023(3) 0.063(6) 0.058(5) -0.001(4) 0.000(3) -0.004(4)
C16 0.029(4) 0.054(5) 0.056(5) 0.009(4) -0.001(3) -0.006(4)
C17 0.029(4) 0.038(4) 0.050(4) 0.001(3) -0.002(3) 0.006(3)

loop_
_atom_type_symbol
_atom_type_description
_atom_type_scat_dispersion_real
_atom_type_scat_dispersion_imag
_atom_type_scat_source
C C 0.0033 0.0016 'International Tables Vol C Tables 4.2.6.8 and 6.1.1.4'
H H 0.0000 0.0000 'International Tables Vol C Tables 4.2.6.8 and 6.1.1.4'
N N 0.0061 0.0033 'International Tables Vol C Tables 4.2.6.8 and 6.1.1.4'
O O 0.0106 0.0060 'International Tables Vol C Tables 4.2.6.8 and 6.1.1.4'
S S 0.1246 0.1234 'International Tables Vol C Tables 4.2.6.8 and 6.1.1.4'
Cl Cl 0.1484 0.1585 'International Tables Vol C Tables 4.2.6.8 and 6.1.1.4'

loop_
_geom_angle_atom_site_label_1
_geom_angle_atom_site_label_2
_geom_angle_atom_site_label_3
_geom_angle
C8 S1 C7 86.4(4)
C10 S2 C11 93.9(3)
C7 N1 N2 113.4(7)
C6 C1 C2 122.1(8)
C6 C1 Cl2 117.9(8)
C2 C1 Cl2 120.0(8)
C8 N2 N1 111.2(6)
C3 C2 C1 118.1(9)
C3 C2 H2B 120.9
C1 C2 H2B 120.9
C9 N3 C8 123.0(6)
C9 N3 C11 119.2(6)
C8 N3 C11 117.7(6)
C2 C3 C4 122.6(10)
C2 C3 H3A 118.7
C4 C3 H3A 118.7
C5 C4 C3 117.1(7)
C5 C4 C7 124.9(8)
C3 C4 C7 118.0(8)
C4 C5 C6 120.9(8)
C4 C5 Cl1 123.2(6)
C6 C5 Cl1 115.8(7)
C1 C6 C5 119.2(9)
C1 C6 H6A 120.4
C5 C6 H6A 120.4
N1 C7 C4 119.5(7)
N1 C7 S1 113.6(6)
C4 C7 S1 126.8(7)
N2 C8 N3 120.6(6)
N2 C8 S1 115.3(5)
N3 C8 S1 124.1(5)
O C9 N3 123.5(7)
O C9 C10 123.9(7)
N3 C9 C10 112.5(7)
C9 C10 S2 106.7(5)
C9 C10 H10A 110.4
S2 C10 H10A 110.4
C9 C10 H10B 110.4
S2 C10 H10B 110.4
H10A C10 H10B 108.6
N3 C11 C12 113.0(5)
N3 C11 S2 103.0(4)
C12 C11 S2 112.8(5)
N3 C11 H11A 109.3
C12 C11 H11A 109.3
S2 C11 H11A 109.3
C13 C12 C17 119.4(6)
C13 C12 C11 117.8(6)
C17 C12 C11 122.8(6)
C12 C13 C14 120.2(7)
C12 C13 H13A 119.9
C14 C13 H13A 119.9
C15 C14 C13 118.8(8)
C15 C14 H14A 120.6
C13 C14 H14A 120.6
C16 C15 C14 121.7(7)
C16 C15 H15A 119.1
C14 C15 H15A 119.1
C15 C16 C17 120.6(7)
C15 C16 H16A 119.7
C17 C16 H16A 119.7
C12 C17 C16 119.2(7)
C12 C17 H17A 120.4
C16 C17 H17A 120.4

loop_
_geom_bond_atom_site_label_1
_geom_bond_atom_site_label_2
_geom_bond_distance
O C9 1.219(9)
Cl2 C1 1.741(8)
Cl1 C5 1.739(9)
S1 C8 1.723(7)
S1 C7 1.735(8)
S2 C10 1.791(9)
S2 C11 1.836(7)
N1 C7 1.297(10)
N1 N2 1.381(8)
C1 C6 1.352(13)
C1 C2 1.385(14)
N2 C8 1.300(9)
C2 C3 1.373(11)
C2 H2B 0.9300
N3 C9 1.350(9)
N3 C8 1.391(8)
N3 C11 1.478(9)
C3 C4 1.399(12)
C3 H3A 0.9300
C4 C5 1.389(12)
C4 C7 1.475(10)
C5 C6 1.407(10)
C6 H6A 0.9300
C9 C10 1.507(10)
C10 H10A 0.9700
C10 H10B 0.9700
C11 C12 1.511(8)
C11 H11A 0.9800
C12 C13 1.376(10)
C12 C17 1.381(9)
C13 C14 1.403(10)
C13 H13A 0.9300
C14 C15 1.349(11)
C14 H14A 0.9300
C15 C16 1.345(11)
C15 H15A 0.9300
C16 C17 1.387(9)
C16 H16A 0.9300
C17 H17A 0.9300

loop_
_geom_hbond_atom_site_label_D
_geom_hbond_atom_site_label_H
_geom_hbond_atom_site_label_A
_geom_hbond_site_symmetry_A
_geom_hbond_distance_DH
_geom_hbond_distance_HA
_geom_hbond_distance_DA
_geom_hbond_angle_DHA
_geom_hbond_publ_flag
C11 H11A O 1_565 0.98 2.39 3.218(9) 142 yes

loop_
_geom_torsion_atom_site_label_1
_geom_torsion_atom_site_label_2
_geom_torsion_atom_site_label_3
_geom_torsion_atom_site_label_4
_geom_torsion
C7 N1 N2 C8 3.1(8)
C6 C1 C2 C3 0.4(12)
Cl2 C1 C2 C3 -179.6(6)
C1 C2 C3 C4 0.9(12)
C2 C3 C4 C5 -2.1(12)
C2 C3 C4 C7 177.7(7)
C3 C4 C5 C6 2.1(10)
C7 C4 C5 C6 -177.7(7)
C3 C4 C5 Cl1 -176.9(6)
C7 C4 C5 Cl1 3.3(10)
C2 C1 C6 C5 -0.4(12)
Cl2 C1 C6 C5 179.6(6)
C4 C5 C6 C1 -0.9(11)
Cl1 C5 C6 C1 178.1(6)
N2 N1 C7 C4 179.0(6)
N2 N1 C7 S1 -3.1(8)
C5 C4 C7 N1 -176.6(7)
C3 C4 C7 N1 3.6(10)
C5 C4 C7 S1 5.9(10)
C3 C4 C7 S1 -173.8(6)
C8 S1 C7 N1 1.8(5)
C8 S1 C7 C4 179.4(6)
N1 N2 C8 N3 -178.2(5)
N1 N2 C8 S1 -1.7(7)
C9 N3 C8 N2 177.8(6)
C11 N3 C8 N2 -1.6(9)
C9 N3 C8 S1 1.6(9)
C11 N3 C8 S1 -177.7(4)
C7 S1 C8 N2 0.0(5)
C7 S1 C8 N3 176.4(6)
C8 N3 C9 O 0.2(10)
C11 N3 C9 O 179.5(6)
C8 N3 C9 C10 -177.1(6)
C11 N3 C9 C10 2.2(9)
O C9 C10 S2 -164.4(6)
N3 C9 C10 S2 12.9(8)
C11 S2 C10 C9 -18.7(6)
C9 N3 C11 C12 106.5(7)
C8 N3 C11 C12 -74.2(7)
C9 N3 C11 S2 -15.6(7)
C8 N3 C11 S2 163.8(4)
C10 S2 C11 N3 19.0(5)
C10 S2 C11 C12 -103.2(6)
N3 C11 C12 C13 136.3(7)
S2 C11 C12 C13 -107.4(7)
N3 C11 C12 C17 -45.3(9)
S2 C11 C12 C17 71.0(8)
C17 C12 C13 C14 -0.1(12)
C11 C12 C13 C14 178.4(7)
C12 C13 C14 C15 0.3(13)
C13 C14 C15 C16 -0.2(13)
C14 C15 C16 C17 -0.1(13)
C13 C12 C17 C16 -0.3(11)
C11 C12 C17 C16 -178.7(6)
C15 C16 C17 C12 0.4(11)
